data_4341105
loop_
_publ_author_name
'Yadav, Munendra'
'Mereacre, Valeriu'
'Lebedkin, Sergei'
'Kappes, Manfred M.'
'Powell, Annie K.'
'Roesky, Peter W.'

_publ_contact_author
;
      Prof. Dr. Peter W. Roesky
      Karlsruher Institut fuer Technologie (KIT)
      Institut fuer Anorganische Chemie
      Lehrstuhl fuer Anorganische Funktionsmaterialien
      Engesserstr. 15, Geb. 30.45
      76131 Karlsruhe 
      Bundesrepublik Deutschland
;
_publ_section_title
;
 Mononuclear and tetranuclear compounds of yttrium and dysprosium ligated
 by a salicylic schiff-base derivative: synthesis, photoluminescence, and
 magnetism.
;
_journal_issue 3
_journal_name_full 'Inorganic chemistry'
_journal_page_first 773
_journal_page_last 781
_journal_paper_doi 10.1021/ic5014957
_journal_volume 54
_journal_year 2015
_chemical_formula_moiety '(C40 H40 Y1 N4 O16),(H2 O),(c2 H8 N O)'
_chemical_formula_sum 'C42 H50 N5 O18 Y'
_chemical_formula_weight 1001.78
_chemical_name_systematic
;
 ?
;
_space_group_crystal_system monoclinic
_space_group_IT_number 15
_space_group_name_Hall '-C 2yc'
_space_group_name_H-M_alt 'C 1 2/c 1'
_symmetry_space_group_name_Hall '-C 2yc'
_symmetry_space_group_name_H-M 'C 1 2/c 1'
_atom_sites_solution_hydrogens geom
_atom_sites_solution_primary direct
_audit_creation_date 2014-02-26
_audit_creation_method
;
Olex2 1.2
(compiled 2014.02.17 svn.r2891 for OlexSys, GUI svn.r4777)
;
_cell_angle_alpha 90
_cell_angle_beta 134.97(3)
_cell_angle_gamma 90
_cell_formula_units_Z 4
_cell_length_a 23.955(5)
_cell_length_b 14.600(3)
_cell_length_c 16.930(3)
_cell_measurement_reflns_used 5680
_cell_measurement_temperature 150(2)
_cell_measurement_theta_max 27.57
_cell_measurement_theta_min 1.84
_cell_volume 4189(3)
_computing_cell_refinement 'STOE X-AREA'
_computing_data_collection 'STOE X-AREA'
_computing_data_reduction 'STOE X-RED'
_computing_molecular_graphics 'Olex2 (Dolomanov et al., 2009)'
_computing_publication_material 'Olex2 (Dolomanov et al., 2009)'
_computing_structure_refinement 'ShelXL (Sheldrick, 2008)'
_computing_structure_solution 'ShelXS (Sheldrick, 2008)'
_diffrn_ambient_temperature 150.15
_diffrn_measured_fraction_theta_full 0.999
_diffrn_measured_fraction_theta_max 0.999
_diffrn_measurement_device_type 'Bruker P4'
_diffrn_measurement_method '\w scans'
_diffrn_radiation_monochromator graphite
_diffrn_radiation_type MoK\a
_diffrn_radiation_wavelength 0.71073
_diffrn_reflns_av_R_equivalents 0.0818
_diffrn_reflns_av_unetI/netI 0.1183
_diffrn_reflns_Laue_measured_fraction_full 0.999
_diffrn_reflns_Laue_measured_fraction_max 0.999
_diffrn_reflns_limit_h_max 28
_diffrn_reflns_limit_h_min -28
_diffrn_reflns_limit_k_max 15
_diffrn_reflns_limit_k_min -17
_diffrn_reflns_limit_l_max 20
_diffrn_reflns_limit_l_min -20
_diffrn_reflns_number 11960
_diffrn_reflns_point_group_measured_fraction_full 0.999
_diffrn_reflns_point_group_measured_fraction_max 0.999
_diffrn_reflns_theta_full 25.242
_diffrn_reflns_theta_max 25.508
_diffrn_reflns_theta_min 1.842
_exptl_absorpt_coefficient_mu 1.480
_exptl_absorpt_correction_T_max 0.9148
_exptl_absorpt_correction_T_min 0.8387
_exptl_absorpt_correction_type integration
_exptl_absorpt_process_details numerical
_exptl_crystal_colour yellow
_exptl_crystal_density_diffrn 1.588
_exptl_crystal_F_000 2080
_exptl_crystal_size_max 0.182
_exptl_crystal_size_mid 0.132
_exptl_crystal_size_min 0.093
_refine_diff_density_max 1.614
_refine_diff_density_min -0.318
_refine_diff_density_rms 0.091
_refine_ls_extinction_method none
_refine_ls_goodness_of_fit_ref 0.885
_refine_ls_hydrogen_treatment constr
_refine_ls_matrix_type full
_refine_ls_number_parameters 332
_refine_ls_number_reflns 3886
_refine_ls_number_restraints 0
_refine_ls_restrained_S_all 0.885
_refine_ls_R_factor_all 0.0926
_refine_ls_R_factor_gt 0.0549
_refine_ls_shift/su_max 0.000
_refine_ls_shift/su_mean 0.000
_refine_ls_structure_factor_coef Fsqd
_refine_ls_weighting_details
;
 w=1/[\s^2^(Fo^2^)+(0.0688P)^2^]
 where P=(Fo^2^+2Fc^2^)/3
;
_refine_ls_weighting_scheme calc
_refine_ls_wR_factor_gt 0.1232
_refine_ls_wR_factor_ref 0.1337
_reflns_Friedel_coverage 0.000
_reflns_number_gt 2483
_reflns_number_total 3886
_reflns_threshold_expression 'I > 2\s(I)'
_cod_data_source_file ic5014957_si_002.cif
_cod_data_source_block 1
_cod_depositor_comments 'Adding full bibliography for 4341104--4341108.cif.'
_cod_original_cell_volume 4189(2)
_cod_database_code 4341105
_shelxl_version_number 2013-2
_shelx_space_group_comment
;
The symmetry employed for this shelxl refinement is uniquely defined
by the following loop, which should always be used as a source of
symmetry information in preference to the above space-group names.
They are only intended as comments.
;
_olex2_refinement_description
;
1. Fixed Uiso
 At 1.2 times of:
  All C(H) groups, All C(H,H) groups, All C(H,H,H,H) groups, All N(H,H,H) groups
 At 1.5 times of:
  All O(H) groups
2. Others
 Fixed Sof: H34D(0.5) H34C(0.5) H34B(0.5) H34A(0.5) H22D(0.5) H22C(0.5)
 H22A(0.5) H22B(0.5) O26(0.5) H26(0.5) O48(0.5) H48(0.5) O50(0.5) H50(0.5)
 N1(0.5) H1C(0.5) H1A(0.5) H1B(0.5) O1(0.5) H1(0.5) O8(0.5) H8(0.5) O2(0.5)
3.a Secondary CH2 refined with riding coordinates:
 C34(H34D,H34C), C34(H34B,H34A), C22(H22D,H22C), C22(H22A,H22B), C35(H35A,
 H35B), C2(H2A,H2B)
3.b Aromatic/amide H refined with riding coordinates:
 C25(H25), C36(H36), C4(H4), C13(H13), C30(H30), C5(H5), C42(H42), C3(H3)
3.c Idealised Me refined as rotating group:
 N1(H1C,H1A,H1B)
3.d Idealised tetrahedral OH refined as rotating group:
 O26(H26), O48(H48), O50(H50), O1(H1), O8(H8)
;
_olex2_computing_structure_refinement_long 'ShelXL (Sheldrick, 2008)'
_olex2_computing_structure_solution_long 'ShelXS (Sheldrick, 2008)'

loop_
_space_group_symop_operation_xyz
'x, y, z'
'-x, y, -z+1/2'
'x+1/2, y+1/2, z'
'-x+1/2, y+1/2, -z+1/2'
'-x, -y, -z'
'x, -y, z-1/2'
'-x+1/2, -y+1/2, -z'
'x+1/2, -y+1/2, z-1/2'

loop_
_atom_site_label
_atom_site_type_symbol
_atom_site_fract_x
_atom_site_fract_y
_atom_site_fract_z
_atom_site_U_iso_or_equiv
_atom_site_adp_type
_atom_site_occupancy
_atom_site_site_symmetry_order
_atom_site_calc_flag
_atom_site_refinement_flags_posn
_atom_site_refinement_flags_adp
_atom_site_refinement_flags_occupancy
_atom_site_disorder_assembly
_atom_site_disorder_group
Y1 Y 0.5000 0.37503(5) 0.2500 0.02313(19) Uani 1 2 d S T P . .
O4 O 0.47161(19) 0.2460(2) 0.3038(3) 0.0303(8) Uani 1 1 d . . . . .
O7 O 0.4178(2) 0.5040(2) 0.1392(3) 0.0319(8) Uani 1 1 d . . . . .
O10 O 0.44415(19) 0.4240(2) 0.3079(3) 0.0302(8) Uani 1 1 d . . . . .
O13 O 0.61365(19) 0.3257(2) 0.4196(2) 0.0296(8) Uani 1 1 d . . . . .
O17 O 0.3684(3) 0.6441(3) 0.0906(4) 0.0660(14) Uani 1 1 d . . . . .
O24 O 0.4716(2) 0.1057(3) 0.3536(4) 0.0654(13) Uani 1 1 d . . . . .
C25 C 0.6335(3) 0.0948(4) 0.5169(4) 0.0379(13) Uani 1 1 d . . . . .
H25 H 0.6021 0.0437 0.5005 0.045 Uiso 1 1 calc R . . . .
C32 C 0.7265(3) 0.2448(4) 0.5718(4) 0.0298(11) Uani 1 1 d . . . . .
C34 C 0.8008(5) 0.5306(5) 0.6919(7) 0.072(2) Uani 1 1 d . . . . .
H34D H 0.7456 0.5379 0.6549 0.087 Uiso 0.5 1 calc R . . A 2
H34C H 0.8284 0.4912 0.7583 0.087 Uiso 0.5 1 calc R . . A 2
H34B H 0.7464 0.5424 0.6563 0.087 Uiso 0.5 1 calc R . . A 1
H34A H 0.8297 0.5894 0.7178 0.087 Uiso 0.5 1 calc R . . A 1
C36 C 0.3605(3) 0.6623(4) 0.3256(5) 0.0411(13) Uani 1 1 d . . . . .
H36 H 0.3438 0.7180 0.3327 0.049 Uiso 1 1 calc R . . . .
C4 C 0.7609(3) 0.1627(4) 0.6321(4) 0.0399(13) Uani 1 1 d . . . . .
H4 H 0.8167 0.1588 0.6925 0.048 Uiso 1 1 calc R . . . .
C13 C 0.3788(3) 0.5873(4) 0.3899(4) 0.0356(12) Uani 1 1 d . . . . .
H13 H 0.3736 0.5912 0.4405 0.043 Uiso 1 1 calc R . . . .
C17 C 0.4051(3) 0.5050(4) 0.3816(4) 0.0303(11) Uani 1 1 d . . . . .
C22 C 0.3578(5) 0.2200(5) 0.4092(6) 0.072(2) Uani 1 1 d . . . . .
H22D H 0.3599 0.1614 0.4407 0.086 Uiso 0.5 1 calc R . . B 2
H22C H 0.3390 0.2081 0.3360 0.086 Uiso 0.5 1 calc R . . B 2
H22A H 0.3197 0.2599 0.3989 0.086 Uiso 0.5 1 calc R . . B 1
H22B H 0.3393 0.2127 0.3356 0.086 Uiso 0.5 1 calc R . . B 1
O26 O 0.3027(7) 0.2922(8) 0.3978(9) 0.086(3) Uani 0.5 1 d . . . C 2
H26 H 0.3170 0.2973 0.4594 0.129 Uiso 0.5 1 calc GR . . C 2
C30 C 0.7750(3) 0.3220(4) 0.6082(4) 0.0346(12) Uani 1 1 d . . . . .
H30 H 0.8302 0.3144 0.6703 0.041 Uiso 1 1 calc R . . . .
N2 N 0.7498(2) 0.4029(3) 0.5630(3) 0.0347(10) Uani 1 1 d . . . . .
C5 C 0.4169(3) 0.4282(4) 0.4425(4) 0.0365(13) Uani 1 1 d . . . . .
H5 H 0.4101 0.4362 0.4911 0.044 Uiso 1 1 calc R . . . .
C12 C 0.4163(3) 0.4994(3) 0.3090(4) 0.0278(11) Uani 1 1 d . . . . .
C24 C 0.3946(3) 0.5746(4) 0.1519(4) 0.0345(12) Uani 1 1 d . . . . .
C7 C 0.5071(3) 0.1763(4) 0.3621(4) 0.0354(12) Uani 1 1 d . . . . .
C35 C 0.4376(4) 0.2665(4) 0.4883(5) 0.0464(15) Uani 1 1 d . . . . .
H35A H 0.4521 0.2847 0.5571 0.056 Uiso 1 1 calc R . . . .
H35B H 0.4780 0.2230 0.5092 0.056 Uiso 1 1 calc R . . . .
N39 N 0.4364(3) 0.3470(3) 0.4367(3) 0.0361(11) Uani 1 1 d . . . . .
C42 C 0.7159(3) 0.0881(4) 0.6057(4) 0.0422(13) Uani 1 1 d . . . . .
H42 H 0.7399 0.0328 0.6468 0.051 Uiso 1 1 calc R . . . .
O48 O 0.3590(7) 0.1358(6) 0.4462(8) 0.072(3) Uani 0.5 1 d . . . C 1
H48 H 0.3885 0.1003 0.4502 0.108 Uiso 0.5 1 calc GR . . C 1
O50 O 0.8361(6) 0.6146(6) 0.7267(9) 0.073(3) Uani 0.5 1 d . . . D 2
H50 H 0.8132 0.6486 0.6710 0.110 Uiso 0.5 1 calc GR . . D 2
C53 C 1.0000 0.6732(11) 0.7500 0.118(5) Uani 1 2 d S T P . .
C55 C 1.0000 0.5806(12) 0.7500 0.118(5) Uani 1 2 d S T P . .
N1 N 0.9070(6) 0.6774(7) 0.6448(9) 0.054(3) Uani 0.5 1 d . . . . .
H1C H 0.8946 0.6555 0.5836 0.064 Uiso 0.5 1 calc GR . . . .
H1A H 0.8904 0.7364 0.6324 0.064 Uiso 0.5 1 calc GR . . . .
H1B H 0.8829 0.6426 0.6581 0.064 Uiso 0.5 1 calc GR . . . .
O1 O 0.9895(6) 0.5728(8) 0.8353(8) 0.077(3) Uani 0.5 1 d . . . . .
H1 H 0.9467 0.5972 0.8059 0.115 Uiso 0.5 1 calc GR . . . .
C1 C 0.6427(3) 0.2507(3) 0.4763(4) 0.0267(11) Uani 1 1 d . . . . .
C6 C 0.5962(3) 0.1730(4) 0.4522(4) 0.0312(11) Uani 1 1 d . . . . .
C8 C 0.3942(3) 0.5772(3) 0.2405(4) 0.0308(11) Uani 1 1 d . . . . .
O8 O 0.8453(7) 0.4596(8) 0.7929(9) 0.089(3) Uani 0.5 1 d . . . D 1
H8 H 0.8266 0.4069 0.7673 0.133 Uiso 0.5 1 calc GR . . D 1
C3 C 0.3667(3) 0.6553(4) 0.2509(4) 0.0380(13) Uani 1 1 d . . . . .
H3 H 0.3515 0.7063 0.2044 0.046 Uiso 1 1 calc R . . . .
C2 C 0.8003(3) 0.4827(4) 0.6128(5) 0.0443(14) Uani 1 1 d . . . . .
H2A H 0.7818 0.5258 0.5531 0.053 Uiso 1 1 calc R . . . .
H2B H 0.8548 0.4639 0.6536 0.053 Uiso 1 1 calc R . . . .
O2 O 0.7964(11) 0.6933(12) 0.5200(15) 0.152(6) Uiso 0.5 1 d . . . . .

loop_
_atom_site_aniso_label
_atom_site_aniso_U_11
_atom_site_aniso_U_22
_atom_site_aniso_U_33
_atom_site_aniso_U_23
_atom_site_aniso_U_13
_atom_site_aniso_U_12
Y1 0.0197(3) 0.0293(4) 0.0208(3) 0.000 0.0145(3) 0.000
O4 0.0249(18) 0.034(2) 0.0287(17) 0.0034(16) 0.0178(16) -0.0011(16)
O7 0.0336(19) 0.038(2) 0.0278(17) 0.0045(16) 0.0229(16) 0.0062(17)
O10 0.0338(19) 0.031(2) 0.0361(18) -0.0002(15) 0.0284(17) 0.0018(16)
O13 0.0235(17) 0.032(2) 0.0223(16) 0.0019(15) 0.0121(15) 0.0024(16)
O17 0.115(4) 0.043(3) 0.076(3) 0.021(2) 0.081(3) 0.022(3)
O24 0.037(2) 0.041(3) 0.085(3) 0.013(2) 0.031(2) -0.006(2)
C25 0.035(3) 0.037(3) 0.039(3) 0.002(2) 0.025(3) 0.001(3)
C32 0.027(3) 0.038(3) 0.026(2) 0.002(2) 0.019(2) 0.004(2)
C34 0.077(5) 0.065(5) 0.093(6) -0.040(4) 0.066(5) -0.031(4)
C36 0.042(3) 0.044(3) 0.047(3) 0.000(3) 0.034(3) 0.009(3)
C4 0.031(3) 0.054(4) 0.030(3) 0.004(3) 0.020(2) 0.008(3)
C13 0.032(3) 0.050(3) 0.032(3) -0.006(2) 0.025(2) -0.001(3)
C17 0.023(3) 0.040(3) 0.024(2) -0.004(2) 0.016(2) -0.001(2)
C22 0.083(6) 0.062(5) 0.061(4) -0.004(4) 0.047(4) -0.027(4)
O26 0.067(7) 0.099(9) 0.083(7) -0.008(7) 0.050(7) -0.009(7)
C30 0.022(3) 0.054(4) 0.022(2) -0.002(2) 0.013(2) 0.002(3)
N2 0.031(2) 0.039(3) 0.031(2) -0.006(2) 0.021(2) -0.006(2)
C5 0.028(3) 0.056(4) 0.031(3) -0.002(3) 0.023(2) -0.006(3)
C12 0.022(2) 0.033(3) 0.028(2) -0.007(2) 0.018(2) -0.006(2)
C24 0.037(3) 0.036(3) 0.033(3) 0.000(2) 0.025(3) -0.001(3)
C7 0.029(3) 0.038(3) 0.035(3) 0.000(3) 0.021(3) 0.000(3)
C35 0.055(4) 0.049(4) 0.047(3) 0.015(3) 0.041(3) 0.007(3)
N39 0.033(2) 0.043(3) 0.033(2) 0.0009(19) 0.024(2) -0.003(2)
C42 0.038(3) 0.042(3) 0.035(3) 0.009(3) 0.021(3) 0.007(3)
O48 0.119(9) 0.047(6) 0.073(6) 0.004(5) 0.076(7) -0.015(6)
O50 0.064(6) 0.042(5) 0.105(7) -0.031(6) 0.056(6) -0.021(5)
C53 0.130(14) 0.082(10) 0.068(8) 0.000 0.044(9) 0.000
C55 0.122(13) 0.118(13) 0.171(16) 0.000 0.123(13) 0.000
N1 0.063(7) 0.049(6) 0.063(6) -0.001(5) 0.049(6) -0.007(6)
O1 0.061(6) 0.072(7) 0.078(7) -0.006(6) 0.042(6) 0.004(6)
C1 0.023(2) 0.037(3) 0.022(2) -0.002(2) 0.017(2) 0.001(2)
C6 0.028(3) 0.035(3) 0.025(2) 0.005(2) 0.017(2) 0.005(2)
C8 0.026(3) 0.035(3) 0.033(3) 0.001(2) 0.021(2) 0.002(2)
O8 0.091(8) 0.095(9) 0.081(7) -0.019(7) 0.061(7) -0.012(7)
C3 0.037(3) 0.038(3) 0.042(3) 0.002(2) 0.029(3) 0.002(3)
C2 0.034(3) 0.049(4) 0.042(3) -0.003(3) 0.025(3) -0.010(3)

loop_
_atom_type_symbol
_atom_type_description
_atom_type_scat_dispersion_real
_atom_type_scat_dispersion_imag
_atom_type_scat_source
C C 0.0033 0.0016 'International Tables Vol C Tables 4.2.6.8 and 6.1.1.4'
H H 0.0000 0.0000 'International Tables Vol C Tables 4.2.6.8 and 6.1.1.4'
N N 0.0061 0.0033 'International Tables Vol C Tables 4.2.6.8 and 6.1.1.4'
O O 0.0106 0.0060 'International Tables Vol C Tables 4.2.6.8 and 6.1.1.4'
Y Y -2.7962 3.5667 'International Tables Vol C Tables 4.2.6.8 and 6.1.1.4'

loop_
_geom_angle_atom_site_label_1
_geom_angle_atom_site_label_2
_geom_angle_atom_site_label_3
_geom_angle
_geom_angle_site_symmetry_1
_geom_angle_site_symmetry_3
O4 Y1 O4 76.03(16) 2_655 .
O4 Y1 O7 128.36(11) . .
O4 Y1 O7 128.31(10) 2_655 .
O4 Y1 O7 128.36(11) 2_655 2_655
O4 Y1 O7 128.30(10) . 2_655
O7 Y1 O7 76.15(17) 2_655 .
O10 Y1 O4 146.00(12) 2_655 .
O10 Y1 O4 70.71(11) . .
O10 Y1 O4 146.00(12) . 2_655
O10 Y1 O4 70.71(11) 2_655 2_655
O10 Y1 O7 79.79(11) . 2_655
O10 Y1 O7 71.28(11) 2_655 2_655
O10 Y1 O7 79.79(11) 2_655 .
O10 Y1 O7 71.28(11) . .
O10 Y1 O10 143.10(17) . 2_655
O10 Y1 O13 95.76(11) 2_655 2_655
O10 Y1 O13 95.79(12) . 2_655
O10 Y1 O13 95.76(11) . .
O10 Y1 O13 95.79(12) 2_655 .
O13 Y1 O4 71.16(11) 2_655 2_655
O13 Y1 O4 79.74(11) . 2_655
O13 Y1 O4 71.16(12) . .
O13 Y1 O4 79.74(11) 2_655 .
O13 Y1 O7 146.16(12) . .
O13 Y1 O7 146.16(12) 2_655 2_655
O13 Y1 O7 70.74(12) . 2_655
O13 Y1 O7 70.74(12) 2_655 .
O13 Y1 O13 142.92(17) 2_655 .
C7 O4 Y1 136.7(3) . .
C24 O7 Y1 136.8(3) . .
C12 O10 Y1 138.1(3) . .
C1 O13 Y1 138.3(3) . .
C6 C25 C42 122.4(5) . .
C4 C32 C30 119.1(5) . .
C4 C32 C1 120.4(5) . .
C30 C32 C1 120.5(5) . .
O50 C34 C2 114.5(7) . .
C2 C34 O8 103.3(6) . .
C3 C36 C13 119.0(5) . .
C42 C4 C32 121.4(5) . .
C36 C13 C17 121.0(4) . .
C13 C17 C5 118.6(4) . .
C13 C17 C12 120.1(5) . .
C5 C17 C12 121.3(5) . .
C35 C22 O26 103.4(7) . .
O48 C22 C35 113.2(8) . .
N2 C30 C32 124.9(5) . .
C30 N2 C2 122.7(4) . .
N39 C5 C17 124.4(4) . .
O10 C12 C17 118.2(4) . .
O10 C12 C8 124.2(4) . .
C8 C12 C17 117.6(4) . .
O7 C24 C8 120.2(4) . .
O17 C24 O7 123.0(4) . .
O17 C24 C8 116.7(5) . .
O4 C7 O24 122.9(5) . .
O4 C7 C6 120.8(5) . .
O24 C7 C6 116.2(5) . .
N39 C35 C22 110.8(5) . .
C5 N39 C35 123.1(4) . .
C4 C42 C25 118.8(5) . .
C55 C53 N1 92.2(7) . 2_756
C55 C53 N1 92.2(7) . .
N1 C53 N1 175.6(14) 2_756 .
C53 C55 O1 94.0(7) . .
C53 C55 O1 94.0(7) . 2_756
O1 C55 O1 172.1(14) 2_756 .
O13 C1 C32 118.6(4) . .
O13 C1 C6 124.0(4) . .
C6 C1 C32 117.3(4) . .
C25 C6 C7 119.0(5) . .
C25 C6 C1 119.5(5) . .
C1 C6 C7 121.4(4) . .
C12 C8 C24 121.8(4) . .
C3 C8 C12 119.1(4) . .
C3 C8 C24 118.9(4) . .
C36 C3 C8 123.0(5) . .
N2 C2 C34 111.7(5) . .

loop_
_geom_bond_atom_site_label_1
_geom_bond_atom_site_label_2
_geom_bond_distance
_geom_bond_site_symmetry_2
Y1 O4 2.391(3) .
Y1 O4 2.391(3) 2_655
Y1 O7 2.392(3) .
Y1 O7 2.392(3) 2_655
Y1 O10 2.261(3) .
Y1 O10 2.261(3) 2_655
Y1 O13 2.264(3) 2_655
Y1 O13 2.264(3) .
O4 C7 1.243(6) .
O7 C24 1.259(6) .
O10 C12 1.293(6) .
O13 C1 1.288(6) .
O17 C24 1.256(6) .
O24 C7 1.279(7) .
C25 C42 1.404(8) .
C25 C6 1.386(7) .
C32 C4 1.403(7) .
C32 C30 1.410(7) .
C32 C1 1.438(7) .
C34 O50 1.364(11) .
C34 O8 1.599(13) .
C34 C2 1.504(8) .
C36 C13 1.379(7) .
C36 C3 1.379(7) .
C4 C42 1.367(8) .
C13 C17 1.409(7) .
C17 C5 1.410(7) .
C17 C12 1.435(6) .
C22 O26 1.592(13) .
C22 C35 1.513(9) .
C22 O48 1.371(10) .
C30 N2 1.300(7) .
N2 C2 1.447(7) .
C5 N39 1.304(7) .
C12 C8 1.431(7) .
C24 C8 1.508(6) .
C7 C6 1.512(7) .
C35 N39 1.452(7) .
C53 C55 1.353(18) .
C53 N1 1.591(11) .
C53 N1 1.591(11) 2_756
C55 O1 1.635(11) .
C55 O1 1.635(11) 2_756
C1 C6 1.432(7) .
C8 C3 1.389(7) .
